data_4316586
loop_
_publ_author_name
'Angela M. Kuchison'
'Michael O. Wolf'
'Brian O. Patrick'

_publ_section_title
;
 Photophysical Properties and Electropolymerization of Gold Complexes of
 3,3''-Diethynyl-2,2':5',2''-terthiophene
;
_journal_name_full 'Inorganic Chemistry'
_journal_page_first 8802
_journal_page_last 8812
_journal_paper_doi 10.1021/ic100961w
_journal_volume 49
_journal_year 2010
_chemical_formula_sum 'C44 H34 Au2 O P2 S3'
_chemical_formula_weight 1130.77
_chemical_name_systematic
;
 ?
;
_space_group_IT_number 14
_symmetry_cell_setting monoclinic
_symmetry_space_group_name_Hall '-P 2ybc'
_symmetry_space_group_name_H-M 'P 1 21/c 1'
_atom_sites_solution_hydrogens geom
_atom_sites_solution_primary direct
_atom_sites_solution_secondary difmap
_audit_creation_method SHELXL-97
_cell_angle_alpha 90.00
_cell_angle_beta 93.101(2)
_cell_angle_gamma 90.00
_cell_formula_units_Z 4
_cell_length_a 12.3125(4)
_cell_length_b 12.9082(4)
_cell_length_c 24.6631(9)
_cell_measurement_reflns_used 9426
_cell_measurement_temperature 103.0(1)
_cell_measurement_theta_max 28.03
_cell_measurement_theta_min 2.40
_cell_volume 3914.0(2)
_computing_structure_refinement 'SHELXL-97 (Sheldrick, 1997)'
_diffrn_ambient_temperature 103.0(1)
_diffrn_measured_fraction_theta_full 0.996
_diffrn_measured_fraction_theta_max 0.996
_diffrn_measurement_device_type 'Bruker X8 APEX II'
_diffrn_measurement_method 'area detector'
_diffrn_radiation_monochromator graphite
_diffrn_radiation_source 'fine-focus sealed tube'
_diffrn_radiation_type MoK\a
_diffrn_radiation_wavelength 0.71073
_diffrn_reflns_av_R_equivalents 0.0533
_diffrn_reflns_av_sigmaI/netI 0.0360
_diffrn_reflns_limit_h_max 16
_diffrn_reflns_limit_h_min -16
_diffrn_reflns_limit_k_max 17
_diffrn_reflns_limit_k_min -17
_diffrn_reflns_limit_l_max 32
_diffrn_reflns_limit_l_min -32
_diffrn_reflns_number 55651
_diffrn_reflns_theta_full 28.08
_diffrn_reflns_theta_max 28.08
_diffrn_reflns_theta_min 1.78
_exptl_absorpt_coefficient_mu 7.764
_exptl_absorpt_correction_T_max 0.537
_exptl_absorpt_correction_T_min 0.255
_exptl_absorpt_correction_type multi-scan
_exptl_crystal_colour orange
_exptl_crystal_density_diffrn 1.919
_exptl_crystal_density_method 'not measured'
_exptl_crystal_description plate
_exptl_crystal_F_000 2168
_exptl_crystal_size_max 0.45
_exptl_crystal_size_mid 0.33
_exptl_crystal_size_min 0.08
_refine_diff_density_max 2.016
_refine_diff_density_min -0.897
_refine_diff_density_rms 0.140
_refine_ls_extinction_method none
_refine_ls_goodness_of_fit_ref 1.028
_refine_ls_hydrogen_treatment constr
_refine_ls_matrix_type full
_refine_ls_number_parameters 469
_refine_ls_number_reflns 9505
_refine_ls_number_restraints 0
_refine_ls_restrained_S_all 1.028
_refine_ls_R_factor_all 0.0392
_refine_ls_R_factor_gt 0.0255
_refine_ls_shift/su_max 0.007
_refine_ls_shift/su_mean 0.000
_refine_ls_structure_factor_coef Fsqd
_refine_ls_weighting_details 'calc w=1/[\s^2^(Fo^2^)+(0.0219P)^2^+7.8236P] where P=(Fo^2^+2Fc^2^)/3'
_refine_ls_weighting_scheme calc
_refine_ls_wR_factor_gt 0.0549
_refine_ls_wR_factor_ref 0.0603
_reflns_number_gt 7877
_reflns_number_total 9505
_reflns_threshold_expression >2sigma(I)
_cod_data_source_file ic100961w_si_002_4.cif
_cod_data_source_block mw086
_cod_original_sg_symbol_H-M 'P 21/c'
_cod_database_code 4316586

loop_
_symmetry_equiv_pos_as_xyz
'x, y, z'
'-x, y+1/2, -z+1/2'
'-x, -y, -z'
'x, -y-1/2, z-1/2'

loop_
_atom_site_label
_atom_site_type_symbol
_atom_site_fract_x
_atom_site_fract_y
_atom_site_fract_z
_atom_site_U_iso_or_equiv
_atom_site_adp_type
_atom_site_occupancy
_atom_site_symmetry_multiplicity
_atom_site_calc_flag
_atom_site_refinement_flags
_atom_site_disorder_assembly
_atom_site_disorder_group
C1 C 0.4309(3) 0.1950(3) 0.95810(17) 0.0272(9) Uani 1 1 d . . .
H1 H 0.4051 0.1863 0.9214 0.033 Uiso 1 1 calc R . .
C2 C 0.5042(3) 0.1322(3) 0.98425(16) 0.0228(8) Uani 1 1 d . . .
H2 H 0.5360 0.0741 0.9675 0.027 Uiso 1 1 calc R . .
C3 C 0.5294(3) 0.1612(3) 1.03938(16) 0.0196(8) Uani 1 1 d . . .
C4 C 0.4718(3) 0.2478(3) 1.05409(16) 0.0214(8) Uani 1 1 d . . .
C5 C 0.4733(3) 0.3020(3) 1.10530(16) 0.0226(8) Uani 1 1 d . . .
C6 C 0.4136(3) 0.3881(3) 1.11715(17) 0.0285(10) Uani 1 1 d . . .
H6 H 0.3623 0.4192 1.0921 0.034 Uiso 1 1 calc R . .
C7 C 0.4359(3) 0.4255(3) 1.16995(17) 0.0269(9) Uani 1 1 d . . .
H7 H 0.4014 0.4848 1.1840 0.032 Uiso 1 1 calc R . .
C8 C 0.5117(3) 0.3687(3) 1.19925(16) 0.0199(8) Uani 1 1 d . . .
C9 C 0.5511(3) 0.3868(3) 1.25426(16) 0.0188(8) Uani 1 1 d . . .
C10 C 0.6264(3) 0.3334(3) 1.28778(16) 0.0211(8) Uani 1 1 d . . .
C11 C 0.6367(3) 0.3787(3) 1.34047(17) 0.0277(9) Uani 1 1 d . . .
H11 H 0.6848 0.3529 1.3687 0.033 Uiso 1 1 calc R . .
C12 C 0.5718(4) 0.4618(3) 1.34653(17) 0.0288(9) Uani 1 1 d . . .
H12 H 0.5689 0.5002 1.3793 0.035 Uiso 1 1 calc R . .
C13 C 0.6084(3) 0.1087(3) 1.07358(15) 0.0183(8) Uani 1 1 d . . .
C14 C 0.6790(3) 0.0635(3) 1.09983(16) 0.0208(8) Uani 1 1 d . . .
C15 C 0.6850(3) 0.2435(3) 1.27336(16) 0.0205(8) Uani 1 1 d . . .
C16 C 0.7365(3) 0.1654(3) 1.26461(16) 0.0209(8) Uani 1 1 d . . .
C17 C 1.0234(3) -0.1098(3) 1.21207(16) 0.0208(8) Uani 1 1 d . . .
H17A H 1.0692 -0.0500 1.2238 0.025 Uiso 1 1 calc R . .
H17B H 1.0686 -0.1732 1.2153 0.025 Uiso 1 1 calc R . .
C18 C 0.9700(3) -0.2213(3) 1.11362(16) 0.0227(8) Uani 1 1 d . . .
C19 C 0.8808(4) -0.2527(3) 1.08134(17) 0.0269(9) Uani 1 1 d . . .
H19 H 0.8216 -0.2066 1.0742 0.032 Uiso 1 1 calc R . .
C20 C 0.8780(4) -0.3517(4) 1.05941(18) 0.0328(10) Uani 1 1 d . . .
H20 H 0.8167 -0.3733 1.0372 0.039 Uiso 1 1 calc R . .
C21 C 0.9630(4) -0.4184(4) 1.06961(19) 0.0336(10) Uani 1 1 d . . .
H21 H 0.9605 -0.4861 1.0545 0.040 Uiso 1 1 calc R . .
C22 C 1.0524(4) -0.3877(3) 1.10173(18) 0.0318(10) Uani 1 1 d . . .
H22 H 1.1110 -0.4345 1.1089 0.038 Uiso 1 1 calc R . .
C23 C 1.0570(3) -0.2889(3) 1.12365(17) 0.0268(9) Uani 1 1 d . . .
H23 H 1.1190 -0.2674 1.1454 0.032 Uiso 1 1 calc R . .
C24 C 1.0832(3) -0.0287(3) 1.10839(17) 0.0235(8) Uani 1 1 d . . .
C25 C 1.1372(4) 0.0551(4) 1.1308(2) 0.0380(11) Uani 1 1 d . . .
H25 H 1.1196 0.0797 1.1656 0.046 Uiso 1 1 calc R . .
C26 C 1.2176(4) 0.1044(4) 1.1029(3) 0.0471(14) Uani 1 1 d . . .
H26 H 1.2556 0.1618 1.1189 0.056 Uiso 1 1 calc R . .
C27 C 1.2422(4) 0.0703(4) 1.0526(2) 0.0472(14) Uani 1 1 d . . .
H27 H 1.2970 0.1042 1.0335 0.057 Uiso 1 1 calc R . .
C28 C 1.1879(4) -0.0122(5) 1.0297(2) 0.0510(15) Uani 1 1 d . . .
H28 H 1.2052 -0.0358 0.9947 0.061 Uiso 1 1 calc R . .
C29 C 1.1078(4) -0.0618(4) 1.05711(19) 0.0391(12) Uani 1 1 d . . .
H29 H 1.0696 -0.1186 1.0407 0.047 Uiso 1 1 calc R . .
C30 C 0.8303(3) -0.2319(3) 1.22968(16) 0.0207(8) Uani 1 1 d . . .
C31 C 0.7196(3) -0.2215(4) 1.2180(2) 0.0320(10) Uani 1 1 d . . .
H31 H 0.6851 -0.1569 1.2235 0.038 Uiso 1 1 calc R . .
C32 C 0.6594(4) -0.3047(4) 1.1983(2) 0.0412(12) Uani 1 1 d . . .
H32 H 0.5834 -0.2971 1.1905 0.049 Uiso 1 1 calc R . .
C33 C 0.7085(4) -0.3985(4) 1.1897(2) 0.0370(11) Uani 1 1 d . . .
H33 H 0.6665 -0.4556 1.1762 0.044 Uiso 1 1 calc R . .
C34 C 0.8189(4) -0.4093(3) 1.20085(18) 0.0315(10) Uani 1 1 d . . .
H34 H 0.8531 -0.4736 1.1940 0.038 Uiso 1 1 calc R . .
C35 C 0.8801(4) -0.3277(3) 1.22181(17) 0.0253(9) Uani 1 1 d . . .
H35 H 0.9555 -0.3364 1.2308 0.030 Uiso 1 1 calc R . .
C36 C 0.9641(3) -0.1620(3) 1.32121(16) 0.0207(8) Uani 1 1 d . . .
C37 C 1.0657(4) -0.2079(3) 1.32934(18) 0.0291(10) Uani 1 1 d . . .
H37 H 1.1106 -0.2172 1.2996 0.035 Uiso 1 1 calc R . .
C38 C 1.1016(4) -0.2398(3) 1.3806(2) 0.0360(11) Uani 1 1 d . . .
H38 H 1.1713 -0.2708 1.3861 0.043 Uiso 1 1 calc R . .
C39 C 1.0364(5) -0.2270(4) 1.4238(2) 0.0404(12) Uani 1 1 d . . .
H39 H 1.0617 -0.2488 1.4591 0.048 Uiso 1 1 calc R . .
C40 C 0.9346(4) -0.1826(4) 1.41616(19) 0.0376(11) Uani 1 1 d . . .
H40 H 0.8892 -0.1748 1.4459 0.045 Uiso 1 1 calc R . .
C41 C 0.8995(4) -0.1498(3) 1.36486(17) 0.0281(9) Uani 1 1 d . . .
H41 H 0.8299 -0.1185 1.3595 0.034 Uiso 1 1 calc R . .
C42 C 0.6853(7) 0.1639(6) 0.4493(4) 0.119(4) Uani 1 1 d . . .
H42A H 0.7083 0.1495 0.4127 0.178 Uiso 1 1 calc R . .
H42B H 0.7181 0.2290 0.4625 0.178 Uiso 1 1 calc R . .
H42C H 0.6058 0.1698 0.4485 0.178 Uiso 1 1 calc R . .
C43 C 0.7212(4) 0.0776(4) 0.4865(3) 0.0441(13) Uani 1 1 d . . .
C44 C 0.6942(5) 0.0839(6) 0.5440(3) 0.073(2) Uani 1 1 d . . .
H44A H 0.7226 0.0226 0.5634 0.110 Uiso 1 1 calc R . .
H44B H 0.6150 0.0868 0.5462 0.110 Uiso 1 1 calc R . .
H44C H 0.7269 0.1464 0.5604 0.110 Uiso 1 1 calc R . .
P1 P 0.97354(8) -0.09230(8) 1.14171(4) 0.0190(2) Uani 1 1 d . . .
P2 P 0.90778(8) -0.12095(7) 1.25537(4) 0.0181(2) Uani 1 1 d . . .
S1 S 0.39070(9) 0.29265(9) 0.99973(4) 0.0285(2) Uani 1 1 d . . .
S2 S 0.55827(8) 0.26658(7) 1.16070(4) 0.0206(2) Uani 1 1 d . . .
S3 S 0.49583(9) 0.48962(8) 1.28866(4) 0.0246(2) Uani 1 1 d . . .
Au1 Au 0.813228(12) -0.007522(11) 1.128562(6) 0.01893(4) Uani 1 1 d . . .
Au2 Au 0.813887(12) 0.031213(11) 1.256607(6) 0.01862(4) Uani 1 1 d . . .
O1 O 0.7672(3) 0.0038(2) 0.46859(15) 0.0396(8) Uani 1 1 d . . .

loop_
_atom_site_aniso_label
_atom_site_aniso_U_11
_atom_site_aniso_U_22
_atom_site_aniso_U_33
_atom_site_aniso_U_23
_atom_site_aniso_U_13
_atom_site_aniso_U_12
C1 0.030(2) 0.033(2) 0.018(2) -0.0022(17) -0.0040(17) -0.0022(18)
C2 0.025(2) 0.025(2) 0.018(2) -0.0002(16) -0.0011(16) -0.0029(16)
C3 0.0178(19) 0.0221(19) 0.019(2) -0.0014(15) -0.0007(15) -0.0036(15)
C4 0.023(2) 0.024(2) 0.016(2) 0.0023(15) -0.0034(16) 0.0011(16)
C5 0.021(2) 0.026(2) 0.021(2) 0.0014(16) -0.0003(16) 0.0020(16)
C6 0.027(2) 0.037(2) 0.021(2) 0.0012(18) -0.0029(17) 0.0147(19)
C7 0.028(2) 0.031(2) 0.021(2) -0.0029(17) 0.0014(17) 0.0110(18)
C8 0.0186(19) 0.0226(19) 0.019(2) -0.0035(15) 0.0038(15) 0.0015(15)
C9 0.0197(19) 0.0174(18) 0.020(2) -0.0033(14) 0.0046(15) -0.0012(15)
C10 0.024(2) 0.0192(19) 0.021(2) -0.0013(15) 0.0016(16) 0.0007(15)
C11 0.029(2) 0.032(2) 0.022(2) -0.0037(17) -0.0026(18) 0.0053(18)
C12 0.035(2) 0.031(2) 0.019(2) -0.0094(17) -0.0012(18) 0.0055(19)
C13 0.0202(19) 0.0188(18) 0.0164(19) -0.0037(14) 0.0041(15) -0.0019(15)
C14 0.0190(19) 0.0219(19) 0.022(2) -0.0023(15) 0.0020(16) 0.0009(15)
C15 0.023(2) 0.0208(19) 0.018(2) -0.0009(15) 0.0011(16) 0.0002(15)
C16 0.022(2) 0.023(2) 0.017(2) 0.0020(15) -0.0021(16) -0.0008(16)
C17 0.0190(19) 0.022(2) 0.021(2) -0.0031(15) 0.0019(16) 0.0005(15)
C18 0.030(2) 0.022(2) 0.017(2) -0.0005(15) 0.0060(17) 0.0041(16)
C19 0.028(2) 0.029(2) 0.023(2) -0.0002(17) -0.0026(18) 0.0053(18)
C20 0.038(3) 0.035(2) 0.025(2) -0.0085(19) -0.0045(19) 0.000(2)
C21 0.043(3) 0.027(2) 0.030(3) -0.0085(18) 0.003(2) 0.004(2)
C22 0.037(3) 0.029(2) 0.029(2) -0.0021(18) 0.005(2) 0.0108(19)
C23 0.026(2) 0.029(2) 0.025(2) -0.0025(17) 0.0012(18) 0.0056(17)
C24 0.019(2) 0.028(2) 0.023(2) 0.0067(16) 0.0053(16) 0.0031(16)
C25 0.040(3) 0.029(2) 0.047(3) 0.001(2) 0.017(2) -0.002(2)
C26 0.035(3) 0.032(3) 0.075(4) 0.010(3) 0.018(3) -0.004(2)
C27 0.033(3) 0.054(3) 0.057(4) 0.028(3) 0.016(3) 0.000(2)
C28 0.036(3) 0.089(5) 0.029(3) 0.017(3) 0.015(2) -0.001(3)
C29 0.039(3) 0.055(3) 0.024(2) 0.000(2) 0.008(2) -0.009(2)
C30 0.024(2) 0.0206(19) 0.018(2) 0.0011(15) 0.0048(16) -0.0025(15)
C31 0.021(2) 0.034(2) 0.042(3) -0.004(2) 0.005(2) 0.0019(18)
C32 0.023(2) 0.050(3) 0.051(3) -0.007(2) 0.001(2) -0.006(2)
C33 0.043(3) 0.031(2) 0.037(3) -0.001(2) 0.002(2) -0.015(2)
C34 0.045(3) 0.018(2) 0.031(2) 0.0037(17) 0.001(2) -0.0008(18)
C35 0.028(2) 0.025(2) 0.022(2) 0.0055(16) -0.0013(17) 0.0017(17)
C36 0.028(2) 0.0163(18) 0.018(2) 0.0016(14) 0.0011(16) 0.0026(15)
C37 0.035(3) 0.028(2) 0.023(2) -0.0025(17) -0.0013(19) 0.0076(19)
C38 0.049(3) 0.026(2) 0.032(3) -0.0005(19) -0.009(2) 0.011(2)
C39 0.065(4) 0.030(2) 0.025(2) 0.0061(19) -0.013(2) -0.002(2)
C40 0.055(3) 0.039(3) 0.020(2) 0.0038(19) 0.011(2) -0.005(2)
C41 0.036(2) 0.029(2) 0.020(2) -0.0003(17) 0.0049(18) 0.0012(18)
C42 0.095(6) 0.064(5) 0.205(11) 0.066(6) 0.079(7) 0.054(4)
C43 0.027(3) 0.027(3) 0.078(4) 0.001(2) 0.004(3) -0.003(2)
C44 0.062(4) 0.078(5) 0.080(5) -0.039(4) 0.003(4) 0.020(4)
P1 0.0188(5) 0.0216(5) 0.0166(5) 0.0009(4) 0.0024(4) 0.0022(4)
P2 0.0214(5) 0.0173(5) 0.0159(5) 0.0005(4) 0.0035(4) 0.0039(4)
S1 0.0308(6) 0.0323(6) 0.0216(5) 0.0004(4) -0.0062(4) 0.0077(5)
S2 0.0245(5) 0.0201(5) 0.0170(5) -0.0025(4) -0.0018(4) 0.0040(4)
S3 0.0268(5) 0.0228(5) 0.0243(5) -0.0067(4) 0.0012(4) 0.0071(4)
Au1 0.01881(8) 0.01955(8) 0.01852(8) 0.00102(5) 0.00172(5) 0.00291(5)
Au2 0.02125(8) 0.01645(7) 0.01836(8) 0.00035(5) 0.00284(6) 0.00384(5)
O1 0.043(2) 0.0300(17) 0.046(2) 0.0012(15) 0.0034(16) 0.0010(15)

loop_
_atom_type_symbol
_atom_type_description
_atom_type_scat_dispersion_real
_atom_type_scat_dispersion_imag
_atom_type_scat_source
C C 0.0033 0.0016 'International Tables Vol C Tables 4.2.6.8 and 6.1.1.4'
H H 0.0000 0.0000 'International Tables Vol C Tables 4.2.6.8 and 6.1.1.4'
P P 0.1023 0.0942 'International Tables Vol C Tables 4.2.6.8 and 6.1.1.4'
S S 0.1246 0.1234 'International Tables Vol C Tables 4.2.6.8 and 6.1.1.4'
Au Au -2.0133 8.8022 'International Tables Vol C Tables 4.2.6.8 and 6.1.1.4'
O O 0.0106 0.0060 'International Tables Vol C Tables 4.2.6.8 and 6.1.1.4'

loop_
_geom_angle_atom_site_label_1
_geom_angle_atom_site_label_2
_geom_angle_atom_site_label_3
_geom_angle
_geom_angle_site_symmetry_1
_geom_angle_site_symmetry_3
_geom_angle_publ_flag
C2 C1 S1 111.2(3) . . ?
C2 C1 H1 124.4 . . ?
S1 C1 H1 124.4 . . ?
C1 C2 C3 113.7(4) . . ?
C1 C2 H2 123.1 . . ?
C3 C2 H2 123.1 . . ?
C4 C3 C13 124.9(4) . . ?
C4 C3 C2 112.0(4) . . ?
C13 C3 C2 123.0(4) . . ?
C3 C4 C5 129.7(4) . . ?
C3 C4 S1 110.5(3) . . ?
C5 C4 S1 119.7(3) . . ?
C6 C5 C4 126.7(4) . . ?
C6 C5 S2 110.6(3) . . ?
C4 C5 S2 122.7(3) . . ?
C5 C6 C7 113.3(4) . . ?
C5 C6 H6 123.3 . . ?
C7 C6 H6 123.3 . . ?
C8 C7 C6 113.7(4) . . ?
C8 C7 H7 123.2 . . ?
C6 C7 H7 123.2 . . ?
C7 C8 C9 126.9(4) . . ?
C7 C8 S2 110.7(3) . . ?
C9 C8 S2 122.4(3) . . ?
C10 C9 C8 131.4(4) . . ?
C10 C9 S3 110.8(3) . . ?
C8 C9 S3 117.8(3) . . ?
C9 C10 C15 125.9(4) . . ?
C9 C10 C11 111.2(3) . . ?
C15 C10 C11 122.8(4) . . ?
C12 C11 C10 113.8(4) . . ?
C12 C11 H11 123.1 . . ?
C10 C11 H11 123.1 . . ?
C11 C12 S3 112.1(3) . . ?
C11 C12 H12 123.9 . . ?
S3 C12 H12 123.9 . . ?
C14 C13 C3 176.1(4) . . ?
C13 C14 Au1 167.5(3) . . ?
C16 C15 C10 175.7(4) . . ?
C15 C16 Au2 174.3(4) . . ?
P1 C17 P2 109.4(2) . . ?
P1 C17 H17A 109.8 . . ?
P2 C17 H17A 109.8 . . ?
P1 C17 H17B 109.8 . . ?
P2 C17 H17B 109.8 . . ?
H17A C17 H17B 108.2 . . ?
C19 C18 C23 119.9(4) . . ?
C19 C18 P1 119.6(3) . . ?
C23 C18 P1 120.5(3) . . ?
C18 C19 C20 119.7(4) . . ?
C18 C19 H19 120.1 . . ?
C20 C19 H19 120.1 . . ?
C21 C20 C19 120.4(4) . . ?
C21 C20 H20 119.8 . . ?
C19 C20 H20 119.8 . . ?
C20 C21 C22 120.2(4) . . ?
C20 C21 H21 119.9 . . ?
C22 C21 H21 119.9 . . ?
C21 C22 C23 120.3(4) . . ?
C21 C22 H22 119.9 . . ?
C23 C22 H22 119.9 . . ?
C22 C23 C18 119.5(4) . . ?
C22 C23 H23 120.3 . . ?
C18 C23 H23 120.3 . . ?
C25 C24 C29 119.2(4) . . ?
C25 C24 P1 122.1(3) . . ?
C29 C24 P1 118.6(3) . . ?
C24 C25 C26 120.3(5) . . ?
C24 C25 H25 119.9 . . ?
C26 C25 H25 119.9 . . ?
C27 C26 C25 120.1(5) . . ?
C27 C26 H26 120.0 . . ?
C25 C26 H26 120.0 . . ?
C28 C27 C26 120.0(5) . . ?
C28 C27 H27 120.0 . . ?
C26 C27 H27 120.0 . . ?
C27 C28 C29 120.4(5) . . ?
C27 C28 H28 119.8 . . ?
C29 C28 H28 119.8 . . ?
C28 C29 C24 120.1(5) . . ?
C28 C29 H29 120.0 . . ?
C24 C29 H29 120.0 . . ?
C31 C30 C35 119.4(4) . . ?
C31 C30 P2 119.3(3) . . ?
C35 C30 P2 121.3(3) . . ?
C32 C31 C30 120.2(4) . . ?
C32 C31 H31 119.9 . . ?
C30 C31 H31 119.9 . . ?
C33 C32 C31 120.5(4) . . ?
C33 C32 H32 119.7 . . ?
C31 C32 H32 119.7 . . ?
C32 C33 C34 119.7(4) . . ?
C32 C33 H33 120.1 . . ?
C34 C33 H33 120.1 . . ?
C33 C34 C35 120.6(4) . . ?
C33 C34 H34 119.7 . . ?
C35 C34 H34 119.7 . . ?
C34 C35 C30 119.5(4) . . ?
C34 C35 H35 120.2 . . ?
C30 C35 H35 120.2 . . ?
C41 C36 C37 119.2(4) . . ?
C41 C36 P2 117.2(3) . . ?
C37 C36 P2 123.5(3) . . ?
C38 C37 C36 120.0(4) . . ?
C38 C37 H37 120.0 . . ?
C36 C37 H37 120.0 . . ?
C37 C38 C39 120.2(5) . . ?
C37 C38 H38 119.9 . . ?
C39 C38 H38 119.9 . . ?
C38 C39 C40 120.4(4) . . ?
C38 C39 H39 119.8 . . ?
C40 C39 H39 119.8 . . ?
C41 C40 C39 119.2(4) . . ?
C41 C40 H40 120.4 . . ?
C39 C40 H40 120.4 . . ?
C40 C41 C36 120.9(4) . . ?
C40 C41 H41 119.5 . . ?
C36 C41 H41 119.5 . . ?
C43 C42 H42A 109.5 . . ?
C43 C42 H42B 109.5 . . ?
H42A C42 H42B 109.5 . . ?
C43 C42 H42C 109.5 . . ?
H42A C42 H42C 109.5 . . ?
H42B C42 H42C 109.5 . . ?
O1 C43 C44 122.0(5) . . ?
O1 C43 C42 119.7(6) . . ?
C44 C43 C42 118.3(6) . . ?
C43 C44 H44A 109.5 . . ?
C43 C44 H44B 109.5 . . ?
H44A C44 H44B 109.5 . . ?
C43 C44 H44C 109.5 . . ?
H44A C44 H44C 109.5 . . ?
H44B C44 H44C 109.5 . . ?
C18 P1 C24 104.31(19) . . ?
C18 P1 C17 104.53(19) . . ?
C24 P1 C17 105.44(19) . . ?
C18 P1 Au1 112.87(14) . . ?
C24 P1 Au1 112.37(13) . . ?
C17 P1 Au1 116.25(13) . . ?
C36 P2 C30 104.53(18) . . ?
C36 P2 C17 105.89(19) . . ?
C30 P2 C17 105.60(18) . . ?
C36 P2 Au2 114.20(13) . . ?
C30 P2 Au2 115.28(13) . . ?
C17 P2 Au2 110.55(13) . . ?
C1 S1 C4 92.6(2) . . ?
C5 S2 C8 91.62(19) . . ?
C12 S3 C9 92.1(2) . . ?
C14 Au1 P1 167.35(12) . . ?
C14 Au1 Au2 103.75(11) . . ?
P1 Au1 Au2 88.77(3) . . ?
C16 Au2 P2 174.89(11) . . ?
C16 Au2 Au1 104.96(11) . . ?
P2 Au2 Au1 80.00(3) . . ?

loop_
_geom_bond_atom_site_label_1
_geom_bond_atom_site_label_2
_geom_bond_distance
_geom_bond_site_symmetry_2
_geom_bond_publ_flag
C1 C2 1.351(6) . ?
C1 S1 1.715(4) . ?
C1 H1 0.9500 . ?
C2 C3 1.428(5) . ?
C2 H2 0.9500 . ?
C3 C4 1.382(5) . ?
C3 C13 1.425(5) . ?
C4 C5 1.443(5) . ?
C4 S1 1.728(4) . ?
C5 C6 1.372(6) . ?
C5 S2 1.736(4) . ?
C6 C7 1.402(6) . ?
C6 H6 0.9500 . ?
C7 C8 1.363(5) . ?
C7 H7 0.9500 . ?
C8 C9 1.435(5) . ?
C8 S2 1.740(4) . ?
C9 C10 1.392(5) . ?
C9 S3 1.733(4) . ?
C10 C15 1.422(5) . ?
C10 C11 1.424(6) . ?
C11 C12 1.350(6) . ?
C11 H11 0.9500 . ?
C12 S3 1.702(4) . ?
C12 H12 0.9500 . ?
C13 C14 1.206(5) . ?
C14 Au1 1.987(4) . ?
C15 C16 1.216(5) . ?
C16 Au2 1.992(4) . ?
C17 P1 1.823(4) . ?
C17 P2 1.831(4) . ?
C17 H17A 0.9900 . ?
C17 H17B 0.9900 . ?
C18 C19 1.382(6) . ?
C18 C23 1.393(6) . ?
C18 P1 1.804(4) . ?
C19 C20 1.388(6) . ?
C19 H19 0.9500 . ?
C20 C21 1.368(6) . ?
C20 H20 0.9500 . ?
C21 C22 1.379(6) . ?
C21 H21 0.9500 . ?
C22 C23 1.385(6) . ?
C22 H22 0.9500 . ?
C23 H23 0.9500 . ?
C24 C25 1.371(6) . ?
C24 C29 1.384(6) . ?
C24 P1 1.815(4) . ?
C25 C26 1.389(6) . ?
C25 H25 0.9500 . ?
C26 C27 1.367(8) . ?
C26 H26 0.9500 . ?
C27 C28 1.363(8) . ?
C27 H27 0.9500 . ?
C28 C29 1.382(7) . ?
C28 H28 0.9500 . ?
C29 H29 0.9500 . ?
C30 C31 1.384(6) . ?
C30 C35 1.398(6) . ?
C30 P2 1.816(4) . ?
C31 C32 1.378(6) . ?
C31 H31 0.9500 . ?
C32 C33 1.374(7) . ?
C32 H32 0.9500 . ?
C33 C34 1.380(7) . ?
C33 H33 0.9500 . ?
C34 C35 1.380(6) . ?
C34 H34 0.9500 . ?
C35 H35 0.9500 . ?
C36 C41 1.382(6) . ?
C36 C37 1.389(6) . ?
C36 P2 1.810(4) . ?
C37 C38 1.379(6) . ?
C37 H37 0.9500 . ?
C38 C39 1.379(7) . ?
C38 H38 0.9500 . ?
C39 C40 1.382(7) . ?
C39 H39 0.9500 . ?
C40 C41 1.381(6) . ?
C40 H40 0.9500 . ?
C41 H41 0.9500 . ?
C42 C43 1.493(9) . ?
C42 H42A 0.9800 . ?
C42 H42B 0.9800 . ?
C42 H42C 0.9800 . ?
C43 O1 1.205(6) . ?
C43 C44 1.476(9) . ?
C44 H44A 0.9800 . ?
C44 H44B 0.9800 . ?
C44 H44C 0.9800 . ?
P1 Au1 2.2648(10) . ?
P2 Au2 2.2801(10) . ?
Au1 Au2 3.1969(2) . ?

loop_
_geom_torsion_atom_site_label_1
_geom_torsion_atom_site_label_2
_geom_torsion_atom_site_label_3
_geom_torsion_atom_site_label_4
_geom_torsion
_geom_torsion_site_symmetry_1
_geom_torsion_site_symmetry_2
_geom_torsion_site_symmetry_3
_geom_torsion_site_symmetry_4
_geom_torsion_publ_flag
S1 C1 C2 C3 0.4(5) . . . . ?
C1 C2 C3 C4 0.5(5) . . . . ?
C1 C2 C3 C13 -176.8(4) . . . . ?
C13 C3 C4 C5 -2.5(7) . . . . ?
C2 C3 C4 C5 -179.8(4) . . . . ?
C13 C3 C4 S1 176.1(3) . . . . ?
C2 C3 C4 S1 -1.2(4) . . . . ?
C3 C4 C5 C6 180.0(4) . . . . ?
S1 C4 C5 C6 1.5(6) . . . . ?
C3 C4 C5 S2 2.3(6) . . . . ?
S1 C4 C5 S2 -176.2(2) . . . . ?
C4 C5 C6 C7 -177.7(4) . . . . ?
S2 C5 C6 C7 0.2(5) . . . . ?
C5 C6 C7 C8 -0.5(6) . . . . ?
C6 C7 C8 C9 -179.6(4) . . . . ?
C6 C7 C8 S2 0.5(5) . . . . ?
C7 C8 C9 C10 179.1(4) . . . . ?
S2 C8 C9 C10 -1.1(6) . . . . ?
C7 C8 C9 S3 1.5(6) . . . . ?
S2 C8 C9 S3 -178.6(2) . . . . ?
C8 C9 C10 C15 0.5(7) . . . . ?
S3 C9 C10 C15 178.2(3) . . . . ?
C8 C9 C10 C11 -178.0(4) . . . . ?
S3 C9 C10 C11 -0.2(4) . . . . ?
C9 C10 C11 C12 0.4(5) . . . . ?
C15 C10 C11 C12 -178.1(4) . . . . ?
C10 C11 C12 S3 -0.4(5) . . . . ?
C4 C3 C13 C14 -141(6) . . . . ?
C2 C3 C13 C14 36(6) . . . . ?
C3 C13 C14 Au1 11(7) . . . . ?
C9 C10 C15 C16 -161(6) . . . . ?
C11 C10 C15 C16 17(6) . . . . ?
C10 C15 C16 Au2 39(8) . . . . ?
C23 C18 C19 C20 0.5(6) . . . . ?
P1 C18 C19 C20 179.7(3) . . . . ?
C18 C19 C20 C21 0.0(7) . . . . ?
C19 C20 C21 C22 -0.1(7) . . . . ?
C20 C21 C22 C23 -0.4(7) . . . . ?
C21 C22 C23 C18 0.9(7) . . . . ?
C19 C18 C23 C22 -0.9(6) . . . . ?
P1 C18 C23 C22 179.9(3) . . . . ?
C29 C24 C25 C26 -1.7(7) . . . . ?
P1 C24 C25 C26 -177.2(4) . . . . ?
C24 C25 C26 C27 1.0(8) . . . . ?
C25 C26 C27 C28 -0.2(8) . . . . ?
C26 C27 C28 C29 0.2(9) . . . . ?
C27 C28 C29 C24 -0.9(8) . . . . ?
C25 C24 C29 C28 1.7(7) . . . . ?
P1 C24 C29 C28 177.4(4) . . . . ?
C35 C30 C31 C32 -0.6(7) . . . . ?
P2 C30 C31 C32 179.8(4) . . . . ?
C30 C31 C32 C33 -0.4(8) . . . . ?
C31 C32 C33 C34 -0.1(8) . . . . ?
C32 C33 C34 C35 1.7(7) . . . . ?
C33 C34 C35 C30 -2.6(7) . . . . ?
C31 C30 C35 C34 2.1(6) . . . . ?
P2 C30 C35 C34 -178.3(3) . . . . ?
C41 C36 C37 C38 -0.6(6) . . . . ?
P2 C36 C37 C38 -178.0(3) . . . . ?
C36 C37 C38 C39 0.4(7) . . . . ?
C37 C38 C39 C40 0.4(7) . . . . ?
C38 C39 C40 C41 -1.0(7) . . . . ?
C39 C40 C41 C36 0.8(7) . . . . ?
C37 C36 C41 C40 0.0(6) . . . . ?
P2 C36 C41 C40 177.6(3) . . . . ?
C19 C18 P1 C24 -113.6(4) . . . . ?
C23 C18 P1 C24 65.5(4) . . . . ?
C19 C18 P1 C17 135.9(3) . . . . ?
C23 C18 P1 C17 -44.9(4) . . . . ?
C19 C18 P1 Au1 8.6(4) . . . . ?
C23 C18 P1 Au1 -172.2(3) . . . . ?
C25 C24 P1 C18 -156.6(4) . . . . ?
C29 C24 P1 C18 27.8(4) . . . . ?
C25 C24 P1 C17 -46.8(4) . . . . ?
C29 C24 P1 C17 137.6(4) . . . . ?
C25 C24 P1 Au1 80.8(4) . . . . ?
C29 C24 P1 Au1 -94.8(4) . . . . ?
P2 C17 P1 C18 -94.1(2) . . . . ?
P2 C17 P1 C24 156.3(2) . . . . ?
P2 C17 P1 Au1 31.1(2) . . . . ?
C41 C36 P2 C30 -85.5(3) . . . . ?
C37 C36 P2 C30 91.9(4) . . . . ?
C41 C36 P2 C17 163.2(3) . . . . ?
C37 C36 P2 C17 -19.3(4) . . . . ?
C41 C36 P2 Au2 41.4(4) . . . . ?
C37 C36 P2 Au2 -141.2(3) . . . . ?
C31 C30 P2 C36 119.7(4) . . . . ?
C35 C30 P2 C36 -60.0(4) . . . . ?
C31 C30 P2 C17 -128.8(4) . . . . ?
C35 C30 P2 C17 51.5(4) . . . . ?
C31 C30 P2 Au2 -6.5(4) . . . . ?
C35 C30 P2 Au2 173.8(3) . . . . ?
P1 C17 P2 C36 169.56(19) . . . . ?
P1 C17 P2 C30 59.1(2) . . . . ?
P1 C17 P2 Au2 -66.3(2) . . . . ?
C2 C1 S1 C4 -1.0(3) . . . . ?
C3 C4 S1 C1 1.3(3) . . . . ?
C5 C4 S1 C1 180.0(3) . . . . ?
C6 C5 S2 C8 0.1(3) . . . . ?
C4 C5 S2 C8 178.1(4) . . . . ?
C7 C8 S2 C5 -0.3(3) . . . . ?
C9 C8 S2 C5 179.8(3) . . . . ?
C11 C12 S3 C9 0.2(4) . . . . ?
C10 C9 S3 C12 0.0(3) . . . . ?
C8 C9 S3 C12 178.1(3) . . . . ?
C13 C14 Au1 P1 -20(2) . . . . ?
C13 C14 Au1 Au2 151.8(16) . . . . ?
C18 P1 Au1 C14 -62.7(6) . . . . ?
C24 P1 Au1 C14 54.9(6) . . . . ?
C17 P1 Au1 C14 176.5(5) . . . . ?
C18 P1 Au1 Au2 125.19(14) . . . . ?
C24 P1 Au1 Au2 -117.19(16) . . . . ?
C17 P1 Au1 Au2 4.42(15) . . . . ?
C15 C16 Au2 P2 -54(4) . . . . ?
C15 C16 Au2 Au1 141(4) . . . . ?
C36 P2 Au2 C16 7.3(13) . . . . ?
C30 P2 Au2 C16 128.4(13) . . . . ?
C17 P2 Au2 C16 -112.0(13) . . . . ?
C36 P2 Au2 Au1 173.25(15) . . . . ?
C30 P2 Au2 Au1 -65.66(14) . . . . ?
C17 P2 Au2 Au1 53.97(14) . . . . ?
C14 Au1 Au2 C16 -29.04(16) . . . . ?
P1 Au1 Au2 C16 149.18(12) . . . . ?
C14 Au1 Au2 P2 152.24(12) . . . . ?
P1 Au1 Au2 P2 -29.54(4) . . . . ?
